data_7215416
loop_
_publ_author_name
'Sengupta, Satirtha'
'Goswami, Arijit'
'Ganguly, Sumi'
'Bala, Sukhen'
'Bhunia, Manas Kumar'
'Mondal, Raju'

_publ_section_title
;
 Influence of chloro&#x22EF;chloro interaction and \p--\p stacking in 3D
 supramolecular framework construction
;
_journal_issue 20
_journal_name_full CrystEngComm
_journal_page_first 6136
_journal_paper_doi 10.1039/c1ce05345k
_journal_volume 13
_journal_year 2011
_chemical_formula_sum 'C54 H35 Cl12 N4 O12 Zn2'
_chemical_formula_weight 1488.00
_chemical_name_systematic
;
?
;
_space_group_IT_number 14
_symmetry_cell_setting monoclinic
_symmetry_space_group_name_Hall '-P 2yn'
_symmetry_space_group_name_H-M 'P 1 21/n 1'
_atom_sites_solution_hydrogens geom
_atom_sites_solution_primary direct
_atom_sites_solution_secondary difmap
_audit_creation_method SHELXL-97
_cell_angle_alpha 90.00
_cell_angle_beta 106.514(2)
_cell_angle_gamma 90.00
_cell_formula_units_Z 2
_cell_length_a 11.8373(8)
_cell_length_b 13.5119(9)
_cell_length_c 18.5484(13)
_cell_measurement_reflns_used 2102
_cell_measurement_temperature 120(2)
_cell_measurement_theta_max 26.1
_cell_measurement_theta_min 2.25
_cell_volume 2844.3(3)
_computing_cell_refinement 'Bruker APEX-2'
_computing_data_collection 'Bruker APEX-2'
_computing_data_reduction 'Bruker SHELXTL'
_computing_molecular_graphics 'Bruker SHELXTL'
_computing_publication_material 'Bruker SHELXTL'
_computing_structure_refinement 'SHELXL-97 (Sheldrick, 1997)'
_computing_structure_solution 'SHELXS-97 (Sheldrick, 1990)'
_diffrn_ambient_temperature 120(2)
_diffrn_detector_area_resol_mean 8
_diffrn_measured_fraction_theta_full 0.998
_diffrn_measured_fraction_theta_max 0.998
_diffrn_measurement_device_type 'Bruker APEX-2 CCD area detector'
_diffrn_measurement_method '/w scans'
_diffrn_radiation_monochromator graphite
_diffrn_radiation_source 'fine-focus sealed tube'
_diffrn_radiation_type MoK\a
_diffrn_radiation_wavelength 0.71073
_diffrn_reflns_av_R_equivalents 0.1185
_diffrn_reflns_av_sigmaI/netI 0.0794
_diffrn_reflns_limit_h_max 13
_diffrn_reflns_limit_h_min -13
_diffrn_reflns_limit_k_max 15
_diffrn_reflns_limit_k_min -15
_diffrn_reflns_limit_l_max 21
_diffrn_reflns_limit_l_min -21
_diffrn_reflns_number 30375
_diffrn_reflns_theta_full 24.11
_diffrn_reflns_theta_max 24.11
_diffrn_reflns_theta_min 1.83
_diffrn_standards_decay_% 0
_exptl_absorpt_coefficient_mu 1.474
_exptl_absorpt_correction_T_max 1.0000
_exptl_absorpt_correction_T_min 0.870010
_exptl_absorpt_correction_type multi-scan
_exptl_absorpt_process_details
;
SADABS v.2.03 (Bruker, 2001), R(int)=0.0520 before correction
;
_exptl_crystal_colour Colourless
_exptl_crystal_density_diffrn 1.737
_exptl_crystal_density_meas ?
_exptl_crystal_density_method 'not measured'
_exptl_crystal_description Cube
_exptl_crystal_F_000 1494
_exptl_crystal_size_max 0.26
_exptl_crystal_size_mid 0.24
_exptl_crystal_size_min 0.24
_refine_diff_density_max 0.746
_refine_diff_density_min -0.727
_refine_diff_density_rms 0.092
_refine_ls_extinction_method none
_refine_ls_goodness_of_fit_ref 1.026
_refine_ls_hydrogen_treatment constr
_refine_ls_matrix_type full
_refine_ls_number_parameters 377
_refine_ls_number_reflns 4527
_refine_ls_number_restraints 4
_refine_ls_restrained_S_all 1.034
_refine_ls_R_factor_all 0.1062
_refine_ls_R_factor_gt 0.0635
_refine_ls_shift/su_max 0.000
_refine_ls_shift/su_mean 0.000
_refine_ls_structure_factor_coef Fsqd
_refine_ls_weighting_details 'calc w=1/[\s^2^(Fo^2^)+(0.0770P)^2^+5.3771P] where P=(Fo^2^+2Fc^2^)/3'
_refine_ls_weighting_scheme calc
_refine_ls_wR_factor_gt 0.1559
_refine_ls_wR_factor_ref 0.1817
_reflns_number_gt 2878
_reflns_number_total 4527
_reflns_threshold_expression I>2\s(I)
_cod_data_source_file c1ce05345k.txt
_cod_data_source_block 10ssg014_0m
_cod_depositor_comments
;
The following automatic conversions were performed:

'_symmetry_cell_setting' value 'Monoclinic' changed to 'monoclinic'
according to
/usr/data/users/saulius/automatic-downloads/retrospective/RSC/lib/dictionaries/cif_core.dic
dictionary named 'cif_core.dic' version 2.4.2 from 2011-04-26.

Automatic conversion script
Id: cif_fix_values 2281 2013-09-26 08:29:07Z andrius 

The following automatic conversions were performed:

'_exptl_crystal_density_meas' value 'not measured' was changed to '?'
- the value is perceived as not measured.

Automatic conversion script
Id: cif_fix_values 3008 2015-01-20 13:52:24Z robertas 
;
_cod_original_sg_symbol_H-M P2(1)/n
_cod_database_code 7215416

loop_
_symmetry_equiv_pos_as_xyz
'x, y, z'
'-x+1/2, y+1/2, -z+1/2'
'-x, -y, -z'
'x-1/2, -y-1/2, z-1/2'

loop_
_atom_site_label
_atom_site_type_symbol
_atom_site_fract_x
_atom_site_fract_y
_atom_site_fract_z
_atom_site_U_iso_or_equiv
_atom_site_adp_type
_atom_site_occupancy
_atom_site_symmetry_multiplicity
_atom_site_calc_flag
_atom_site_refinement_flags
_atom_site_disorder_assembly
_atom_site_disorder_group
Zn1 Zn 0.40085(7) 0.11894(5) 0.18116(4) 0.0421(3) Uani 1 1 d . . .
Cl1 Cl 0.1031(2) 0.12983(17) -0.10880(15) 0.0855(7) Uani 1 1 d . . .
N1 N 0.4749(4) -0.0100(4) 0.1631(3) 0.0393(13) Uani 1 1 d . . .
C1A C 0.4550(6) 0.1185(4) 0.4154(4) 0.0366(15) Uani 1 1 d . A 1
O1A O 0.3876(5) 0.1142(3) 0.2823(3) 0.0574(13) Uani 1 1 d . A 1
Cl1A Cl 0.2208(4) 0.1142(3) 0.3481(2) 0.0481(13) Uiso 0.50 1 d PD A 1
Cl1" Cl 0.6844(4) 0.1203(4) 0.4769(3) 0.0412(14) Uiso 0.50 1 d PD B 2
O1 O 0.2320(4) 0.1229(3) 0.1353(3) 0.0509(12) Uani 1 1 d . A .
C1 C 0.0660(6) 0.1222(4) 0.0268(4) 0.0423(16) Uani 1 1 d . A .
Cl2 Cl -0.1615(2) 0.12806(15) -0.18069(13) 0.0785(7) Uani 1 1 d . . .
C2A C 0.3390(5) 0.1234(4) 0.4235(3) 0.0428(16) Uani 1 1 d D A 1
O2A O 0.5795(5) 0.1007(4) 0.3355(3) 0.0699(16) Uani 1 1 d . A 1
Cl2A Cl 0.18110(17) 0.14001(14) 0.50371(12) 0.0598(5) Uani 1 1 d . A 1
C2 C 0.0198(6) 0.1255(4) -0.0510(4) 0.0463(17) Uani 1 1 d . . .
O2 O 0.2692(4) 0.1209(4) 0.0265(3) 0.0603(14) Uani 1 1 d . A .
N2 N 0.4823(5) -0.7551(4) 0.1664(3) 0.0437(14) Uani 1 1 d . . .
Cl3 Cl -0.2301(2) 0.11882(17) 0.09182(16) 0.0859(8) Uani 1 1 d . . .
O3 O 0.0230(3) 0.1182(3) 0.1574(2) 0.0285(9) Uani 1 1 d . . .
H3 H 0.0951 0.1189 0.1737 0.043 Uiso 1 1 calc R . .
C3A C 0.3232(6) 0.1308(4) 0.4943(4) 0.0435(17) Uani 1 1 d . A 1
Cl3A Cl 0.64612(18) 0.13154(14) 0.63275(10) 0.0586(5) Uani 1 1 d . A 1
O3A O 0.6690(8) 0.1240(12) 0.4871(9) 0.065(6) Uiso 0.50 1 d PD A 1
H6A H 0.6777 0.1179 0.4451 0.097 Uiso 0.50 1 calc PR A 1
O3A' O 0.2335(6) 0.1398(6) 0.3624(4) 0.019(2) Uiso 0.50 1 d PD C 2
C3 C -0.1035(7) 0.1239(5) -0.0839(4) 0.0523(19) Uani 1 1 d . . .
C4A C 0.4148(7) 0.1321(4) 0.5582(4) 0.0454(17) Uani 1 1 d . A 1
H4A H 0.4011 0.1361 0.6051 0.054 Uiso 1 1 calc R A 1
C4 C -0.1793(7) 0.1216(5) -0.0406(5) 0.057(2) Uani 1 1 d . . .
H4 H -0.2603 0.1218 -0.0629 0.068 Uiso 1 1 calc R . .
C5A C 0.5295(6) 0.1273(4) 0.5524(4) 0.0400(16) Uani 1 1 d . A 1
C5 C -0.1346(7) 0.1190(5) 0.0362(5) 0.055(2) Uani 1 1 d . . .
C6A C 0.5466(5) 0.1218(4) 0.4819(4) 0.0399(15) Uani 1 1 d D A 1
C6 C -0.0118(6) 0.1206(5) 0.0732(5) 0.0524(19) Uani 1 1 d . . .
C7A C 0.4765(7) 0.1099(4) 0.3404(4) 0.0423(17) Uani 1 1 d . A 1
C7 C 0.1977(6) 0.1225(4) 0.0629(4) 0.0398(15) Uani 1 1 d . . .
C8 C 0.5253(6) -0.0249(5) 0.1078(4) 0.0458(17) Uani 1 1 d . . .
H8 H 0.5270 0.0271 0.0753 0.055 Uiso 1 1 calc R A .
C9 C 0.5746(6) -0.1137(5) 0.0972(4) 0.0487(18) Uani 1 1 d . A .
H9 H 0.6100 -0.1208 0.0587 0.058 Uiso 1 1 calc R . .
C10 C 0.5712(6) -0.1922(5) 0.1440(4) 0.0444(17) Uani 1 1 d . . .
C11 C 0.5180(6) -0.1772(5) 0.2000(4) 0.0523(19) Uani 1 1 d . A .
H11 H 0.5136 -0.2285 0.2325 0.063 Uiso 1 1 calc R . .
C12 C 0.4711(6) -0.0856(5) 0.2076(4) 0.0490(18) Uani 1 1 d . . .
H12 H 0.4353 -0.0767 0.2457 0.059 Uiso 1 1 calc R A .
C13 C 0.6253(7) -0.2895(5) 0.1308(5) 0.060(2) Uani 1 1 d . A .
H13B H 0.7100 -0.2842 0.1517 0.072 Uiso 1 1 calc R . .
H13A H 0.6094 -0.2985 0.0770 0.072 Uiso 1 1 calc R . .
C14 C 0.5852(6) -0.3823(5) 0.1628(4) 0.0442(16) Uani 1 1 d . . .
H14A H 0.5003 -0.3883 0.1432 0.053 Uiso 1 1 calc R A .
H14B H 0.6043 -0.3761 0.2170 0.053 Uiso 1 1 calc R . .
C15 C 0.6426(7) -0.4754(5) 0.1435(5) 0.067(2) Uani 1 1 d . A .
H15B H 0.6432 -0.4711 0.0914 0.080 Uiso 1 1 calc R . .
H15A H 0.7240 -0.4770 0.1742 0.080 Uiso 1 1 calc R . .
C16 C 0.5852(6) -0.5713(5) 0.1542(4) 0.0489(19) Uani 1 1 d . . .
C17 C 0.4784(7) -0.5991(5) 0.1075(5) 0.071(3) Uani 1 1 d . A .
H17 H 0.4377 -0.5556 0.0702 0.085 Uiso 1 1 calc R . .
C18 C 0.4295(6) -0.6902(5) 0.1143(5) 0.060(2) Uani 1 1 d . . .
H18 H 0.3570 -0.7065 0.0810 0.072 Uiso 1 1 calc R A .
C19 C 0.5848(9) -0.7300(7) 0.2100(5) 0.102(4) Uani 1 1 d . . .
H19 H 0.6242 -0.7753 0.2461 0.123 Uiso 1 1 calc R A .
C20 C 0.6394(9) -0.6409(7) 0.2064(5) 0.094(4) Uani 1 1 d . A .
H20 H 0.7131 -0.6278 0.2395 0.113 Uiso 1 1 calc R . .

loop_
_atom_site_aniso_label
_atom_site_aniso_U_11
_atom_site_aniso_U_22
_atom_site_aniso_U_33
_atom_site_aniso_U_23
_atom_site_aniso_U_13
_atom_site_aniso_U_12
Zn1 0.0425(5) 0.0393(5) 0.0490(5) 0.0011(4) 0.0201(4) -0.0038(4)
Cl1 0.0916(17) 0.0760(15) 0.0859(17) 0.0095(13) 0.0206(14) -0.0134(13)
N1 0.037(3) 0.041(3) 0.044(3) -0.001(3) 0.016(3) -0.007(2)
C1A 0.042(4) 0.030(3) 0.045(4) 0.003(3) 0.024(3) 0.000(3)
O1A 0.078(4) 0.057(3) 0.040(3) -0.005(2) 0.021(3) -0.002(3)
O1 0.042(3) 0.050(3) 0.059(3) 0.000(3) 0.011(2) 0.004(2)
C1 0.047(4) 0.023(3) 0.059(5) 0.004(3) 0.018(4) -0.001(3)
Cl2 0.0753(15) 0.0621(13) 0.0791(15) 0.0135(11) -0.0086(12) -0.0034(11)
C2A 0.054(4) 0.025(3) 0.051(4) 0.005(3) 0.017(3) 0.006(3)
O2A 0.077(4) 0.070(4) 0.081(4) 0.014(3) 0.052(3) 0.017(3)
Cl2A 0.0640(12) 0.0562(12) 0.0748(13) -0.0028(10) 0.0451(11) -0.0017(9)
C2 0.051(4) 0.026(3) 0.060(5) 0.006(3) 0.013(4) 0.001(3)
O2 0.054(3) 0.069(3) 0.067(3) -0.017(3) 0.033(3) -0.019(3)
N2 0.038(3) 0.051(3) 0.045(4) 0.000(3) 0.015(3) -0.007(3)
Cl3 0.0630(14) 0.0751(15) 0.138(2) 0.0148(14) 0.0583(15) 0.0105(11)
O3 0.0192(19) 0.028(2) 0.041(2) -0.0154(19) 0.0122(17) -0.0031(17)
C3A 0.054(4) 0.032(4) 0.054(5) -0.002(3) 0.029(4) 0.001(3)
Cl3A 0.0734(13) 0.0534(11) 0.0449(11) 0.0008(9) 0.0102(9) -0.0169(10)
C3 0.061(5) 0.026(4) 0.060(5) 0.008(3) 0.002(4) -0.006(3)
C4A 0.072(5) 0.029(3) 0.043(4) 0.001(3) 0.029(4) -0.007(3)
C4 0.053(5) 0.027(4) 0.090(6) 0.007(4) 0.019(5) 0.003(3)
C5A 0.050(4) 0.029(3) 0.040(4) 0.005(3) 0.010(3) -0.008(3)
C5 0.053(5) 0.035(4) 0.087(6) 0.013(4) 0.035(4) 0.002(4)
C6A 0.048(4) 0.023(3) 0.051(4) 0.001(3) 0.018(3) -0.008(3)
C6 0.048(4) 0.026(3) 0.090(6) 0.003(4) 0.031(4) 0.002(3)
C7A 0.061(5) 0.024(3) 0.049(4) -0.001(3) 0.026(4) -0.003(3)
C7 0.052(4) 0.025(3) 0.045(4) -0.004(3) 0.018(3) -0.004(3)
C8 0.050(4) 0.051(4) 0.044(4) 0.000(3) 0.026(4) 0.001(3)
C9 0.050(4) 0.051(4) 0.056(5) -0.005(4) 0.031(4) -0.008(4)
C10 0.035(4) 0.048(4) 0.056(5) -0.010(3) 0.022(4) -0.008(3)
C11 0.062(5) 0.040(4) 0.063(5) 0.003(4) 0.031(4) -0.006(4)
C12 0.055(5) 0.045(4) 0.056(5) -0.001(4) 0.031(4) -0.002(3)
C13 0.056(5) 0.049(4) 0.089(6) -0.012(4) 0.043(5) -0.006(4)
C14 0.037(4) 0.042(4) 0.059(4) -0.012(3) 0.023(3) -0.007(3)
C15 0.053(5) 0.043(4) 0.119(8) -0.016(4) 0.047(5) -0.010(4)
C16 0.046(4) 0.040(4) 0.073(5) -0.020(4) 0.035(4) -0.013(3)
C17 0.048(5) 0.045(5) 0.113(8) 0.025(4) 0.010(5) 0.002(4)
C18 0.038(4) 0.043(4) 0.093(6) 0.000(4) 0.007(4) -0.008(3)
C19 0.093(7) 0.105(8) 0.080(7) 0.046(6) -0.023(6) -0.053(6)
C20 0.094(7) 0.091(7) 0.076(6) 0.021(6) -0.010(6) -0.058(6)

loop_
_atom_type_symbol
_atom_type_description
_atom_type_scat_dispersion_real
_atom_type_scat_dispersion_imag
_atom_type_scat_source
C C 0.0033 0.0016 'International Tables Vol C Tables 4.2.6.8 and 6.1.1.4'
H H 0.0000 0.0000 'International Tables Vol C Tables 4.2.6.8 and 6.1.1.4'
N N 0.0061 0.0033 'International Tables Vol C Tables 4.2.6.8 and 6.1.1.4'
Zn Zn 0.2839 1.4301 'International Tables Vol C Tables 4.2.6.8 and 6.1.1.4'
Cl Cl 0.1484 0.1585 'International Tables Vol C Tables 4.2.6.8 and 6.1.1.4'
O O 0.0106 0.0060 'International Tables Vol C Tables 4.2.6.8 and 6.1.1.4'

loop_
_geom_angle_atom_site_label_1
_geom_angle_atom_site_label_2
_geom_angle_atom_site_label_3
_geom_angle
_geom_angle_site_symmetry_1
_geom_angle_site_symmetry_3
O1A Zn1 O1 94.0(2) . .
O1A Zn1 N2 109.6(2) . 1_565
O1 Zn1 N2 113.0(2) . 1_565
O1A Zn1 N1 107.0(2) . .
O1 Zn1 N1 113.2(2) . .
N2 Zn1 N1 117.3(2) 1_565 .
C12 N1 C8 117.6(6) . .
C12 N1 Zn1 118.0(4) . .
C8 N1 Zn1 124.4(4) . .
C6A C1A C2A 115.9(5) . .
C6A C1A C7A 122.2(6) . .
C2A C1A C7A 121.9(6) . .
C7A O1A Zn1 123.2(5) . .
C7 O1 Zn1 116.0(4) . .
C2 C1 C6 119.7(7) . .
C2 C1 C7 120.7(6) . .
C6 C1 C7 119.6(6) . .
C3A C2A C1A 119.9(5) . .
C3A C2A Cl1A 119.4(5) . .
C1A C2A Cl1A 120.6(5) . .
C1 C2 C3 120.0(7) . .
C1 C2 Cl1 123.0(6) . .
C3 C2 Cl1 117.0(6) . .
C19 N2 C18 116.5(7) . .
C19 N2 Zn1 122.4(5) . 1_545
C18 N2 Zn1 121.0(5) . 1_545
C6 O3 H3 109.5 . .
C4A C3A C2A 122.6(6) . .
C4A C3A Cl2A 117.7(5) . .
C2A C3A Cl2A 119.7(5) . .
C6A O3A H6A 109.5 . .
C4 C3 C2 121.1(7) . .
C4 C3 Cl2 118.5(6) . .
C2 C3 Cl2 120.3(6) . .
C3A C4A C5A 119.0(6) . .
C3A C4A H4A 120.5 . .
C5A C4A H4A 120.5 . .
C3 C4 C5 119.2(7) . .
C3 C4 H4 120.4 . .
C5 C4 H4 120.4 . .
C6A C5A C4A 119.0(6) . .
C6A C5A Cl3A 121.6(5) . .
C4A C5A Cl3A 119.4(5) . .
C4 C5 C6 122.7(7) . .
C4 C5 Cl3 119.6(6) . .
C6 C5 Cl3 117.6(7) . .
C5A C6A C1A 123.6(5) . .
C5A C6A O3A 110.7(9) . .
C1A C6A O3A 125.6(9) . .
C5 C6 C1 117.1(7) . .
C5 C6 O3 116.4(6) . .
C1 C6 O3 126.5(6) . .
O2A C7A O1A 122.0(6) . .
O2A C7A C1A 120.3(7) . .
O1A C7A C1A 117.8(6) . .
O2 C7 O1 120.8(7) . .
O2 C7 C1 122.9(6) . .
O1 C7 C1 116.2(6) . .
N1 C8 C9 122.7(6) . .
N1 C8 H8 118.6 . .
C9 C8 H8 118.6 . .
C8 C9 C10 119.6(6) . .
C8 C9 H9 120.2 . .
C10 C9 H9 120.2 . .
C11 C10 C9 117.6(6) . .
C11 C10 C13 123.8(6) . .
C9 C10 C13 118.6(6) . .
C10 C11 C12 119.6(7) . .
C10 C11 H11 120.2 . .
C12 C11 H11 120.2 . .
N1 C12 C11 122.9(6) . .
N1 C12 H12 118.6 . .
C11 C12 H12 118.6 . .
C10 C13 C14 117.5(6) . .
C10 C13 H13B 107.9 . .
C14 C13 H13B 107.9 . .
C10 C13 H13A 107.9 . .
C14 C13 H13A 107.9 . .
H13B C13 H13A 107.2 . .
C13 C14 C15 112.4(6) . .
C13 C14 H14A 109.1 . .
C15 C14 H14A 109.1 . .
C13 C14 H14B 109.1 . .
C15 C14 H14B 109.1 . .
H14A C14 H14B 107.9 . .
C16 C15 C14 115.7(6) . .
C16 C15 H15B 108.4 . .
C14 C15 H15B 108.4 . .
C16 C15 H15A 108.4 . .
C14 C15 H15A 108.4 . .
H15B C15 H15A 107.4 . .
C17 C16 C20 115.0(7) . .
C17 C16 C15 121.7(8) . .
C20 C16 C15 123.1(7) . .
C16 C17 C18 121.5(7) . .
C16 C17 H17 119.2 . .
C18 C17 H17 119.2 . .
N2 C18 C17 122.3(7) . .
N2 C18 H18 118.8 . .
C17 C18 H18 118.8 . .
N2 C19 C20 124.6(9) . .
N2 C19 H19 117.7 . .
C20 C19 H19 117.7 . .
C16 C20 C19 120.1(8) . .
C16 C20 H20 119.9 . .
C19 C20 H20 119.9 . .

loop_
_geom_bond_atom_site_label_1
_geom_bond_atom_site_label_2
_geom_bond_distance
_geom_bond_site_symmetry_2
Zn1 O1A 1.928(5) .
Zn1 O1 1.938(5) .
Zn1 N2 2.013(5) 1_565
Zn1 N1 2.021(5) .
Cl1 C2 1.650(8) .
N1 C12 1.322(8) .
N1 C8 1.340(8) .
C1A C6A 1.392(9) .
C1A C2A 1.424(9) .
C1A C7A 1.488(9) .
O1A C7A 1.276(8) .
Cl1A C2A 1.678(6) .
O1 C7 1.287(8) .
C1 C2 1.392(10) .
C1 C6 1.429(10) .
C1 C7 1.511(9) .
Cl2 C3 1.730(8) .
C2A C3A 1.382(9) .
O2A C7A 1.254(8) .
Cl2A C3A 1.744(7) .
C2 C3 1.413(10) .
O2 C7 1.224(8) .
N2 C19 1.297(9) .
N2 C18 1.323(9) .
N2 Zn1 2.013(5) 1_545
Cl3 C5 1.733(8) .
O3 C6 1.498(9) .
O3 H3 0.8200 .
C3A C4A 1.360(10) .
Cl3A C5A 1.721(7) .
O3A C6A 1.424(8) .
O3A H6A 0.8200 .
C3 C4 1.365(11) .
C4A C5A 1.393(10) .
C4A H4A 0.9300 .
C4 C5 1.372(11) .
C4 H4 0.9300 .
C5A C6A 1.381(9) .
C5 C6 1.420(11) .
C8 C9 1.372(9) .
C8 H8 0.9300 .
C9 C10 1.378(9) .
C9 H9 0.9300 .
C10 C11 1.374(9) .
C10 C13 1.512(9) .
C11 C12 1.380(9) .
C11 H11 0.9300 .
C12 H12 0.9300 .
C13 C14 1.519(9) .
C13 H13B 0.9700 .
C13 H13A 0.9700 .
C14 C15 1.520(9) .
C14 H14A 0.9700 .
C14 H14B 0.9700 .
C15 C16 1.502(9) .
C15 H15B 0.9700 .
C15 H15A 0.9700 .
C16 C17 1.366(10) .
C16 C20 1.371(11) .
C17 C18 1.381(10) .
C17 H17 0.9300 .
C18 H18 0.9300 .
C19 C20 1.377(11) .
C19 H19 0.9300 .
C20 H20 0.9300 .
